data_1520617
loop_
_publ_author_name
'Nair, Ratish R.'
'Raju, M.'
'Patel, Neha P.'
'Raval, Ishan H.'
'Suresh, E.'
'Haldar, Soumya'
'Chatterjee, Pabitra B.'

_publ_section_title
;
 Naked eye instant reversible sensing of Cu(2+) and its in situ imaging in
 live brine shrimp Artemia.
;
_journal_issue 16
_journal_name_full 'The Analyst'
_journal_page_first 5464
_journal_page_last 5468
_journal_paper_doi 10.1039/c5an00957j
_journal_volume 140
_journal_year 2015
_chemical_formula_sum 'C41 H48 Br N7 O3'
_chemical_formula_weight 766.77
_chemical_name_common 3-NN-5-BrSali
_chemical_name_systematic '3-trimethylethylenediaminomethyl- 5-bromosalicyldehyde'
_space_group_IT_number 2
_symmetry_cell_setting triclinic
_symmetry_space_group_name_Hall '-P 1'
_symmetry_space_group_name_H-M 'P -1'
_atom_sites_solution_hydrogens geom
_atom_sites_solution_primary direct
_atom_sites_solution_secondary difmap
_audit_creation_method SHELXL-97
_audit_update_record
;
2015-03-28 deposited with the CCDC.
2015-06-22 downloaded from the CCDC.
;
_cell_angle_alpha 93.3110(10)
_cell_angle_beta 99.2660(10)
_cell_angle_gamma 107.5000(10)
_cell_formula_units_Z 4
_cell_length_a 11.7286(8)
_cell_length_b 15.6534(10)
_cell_length_c 22.6519(15)
_cell_measurement_reflns_used 9844
_cell_measurement_temperature 150(2)
_cell_measurement_theta_max 27.77
_cell_measurement_theta_min 2.22
_cell_volume 3889.5(4)
_computing_cell_refinement 'BRUKER SMART'
_computing_data_collection 'BRUKER SMART'
_computing_data_reduction 'BRUKER SAINT'
_computing_molecular_graphics ORTEP
_computing_structure_refinement 'SHELXL-97 (Sheldrick, 1997)'
_computing_structure_solution 'SHELXS-97 (Sheldrick, 1990)'
_diffrn_ambient_temperature 150(2)
_diffrn_measured_fraction_theta_full 0.987
_diffrn_measured_fraction_theta_max 0.987
_diffrn_measurement_device_type 'BRUKER SMART APEX CCD DIFFRACTOMETER'
_diffrn_measurement_method 'OMEGA-PHI SCAN'
_diffrn_radiation_monochromator graphite
_diffrn_radiation_source 'fine-focus sealed tube'
_diffrn_radiation_type MoK\a
_diffrn_radiation_wavelength 0.71073
_diffrn_reflns_av_R_equivalents 0.0235
_diffrn_reflns_av_sigmaI/netI 0.0401
_diffrn_reflns_limit_h_max 14
_diffrn_reflns_limit_h_min -14
_diffrn_reflns_limit_k_max 19
_diffrn_reflns_limit_k_min -19
_diffrn_reflns_limit_l_max 27
_diffrn_reflns_limit_l_min -26
_diffrn_reflns_number 30293
_diffrn_reflns_theta_full 26.00
_diffrn_reflns_theta_max 26.00
_diffrn_reflns_theta_min 0.92
_exptl_absorpt_coefficient_mu 1.104
_exptl_absorpt_correction_T_max 0.7474
_exptl_absorpt_correction_T_min 0.7053
_exptl_absorpt_correction_type multi-scan
_exptl_absorpt_process_details 'BRUKER SADABS'
_exptl_crystal_colour 'PALE YELLOW'
_exptl_crystal_density_diffrn 1.309
_exptl_crystal_density_method 'not measured'
_exptl_crystal_description BLOCKS
_exptl_crystal_F_000 1608
_exptl_crystal_size_max 0.34
_exptl_crystal_size_mid 0.32
_exptl_crystal_size_min 0.28
_refine_diff_density_max 1.663
_refine_diff_density_min -0.473
_refine_diff_density_rms 0.073
_refine_ls_extinction_method none
_refine_ls_goodness_of_fit_ref 1.051
_refine_ls_hydrogen_treatment mixed
_refine_ls_matrix_type full
_refine_ls_number_parameters 963
_refine_ls_number_reflns 15107
_refine_ls_number_restraints 0
_refine_ls_restrained_S_all 1.051
_refine_ls_R_factor_all 0.0611
_refine_ls_R_factor_gt 0.0463
_refine_ls_shift/su_max 0.001
_refine_ls_shift/su_mean 0.000
_refine_ls_structure_factor_coef Fsqd
_refine_ls_weighting_details 'calc w=1/[\s^2^(Fo^2^)+(0.0780P)^2^+1.2840P] where P=(Fo^2^+2Fc^2^)/3'
_refine_ls_weighting_scheme calc
_refine_ls_wR_factor_gt 0.1255
_refine_ls_wR_factor_ref 0.1359
_reflns_number_gt 11941
_reflns_number_total 15107
_reflns_threshold_expression >2sigma(I)
_cod_data_source_file c5an00957j2.cif
_cod_data_source_block rbgm1m
_cod_depositor_comments
;
The following automatic conversions were performed:

'_symmetry_cell_setting' value 'TRICLINIC' changed to 'triclinic'
according to
/usr/data/users/saulius/crontab/automatic-downloads/rss-feeds/RSC/lib/dictionaries/cif_core.dic
dictionary named 'cif_core.dic' version 2.4.2 from 2011-04-26.

'_exptl_absorpt_correction_type' value 'MULTI-SCAN' changed to
'multi-scan' according to
/usr/data/users/saulius/crontab/automatic-downloads/rss-feeds/RSC/lib/dictionaries/cif_core.dic
dictionary named 'cif_core.dic' version 2.4.2 from 2011-04-26.

Automatic conversion script
Id: cif_fix_values 3271 2015-04-21 07:52:19Z andrius 

 Adding full bibliography for 1520617.cif.
;
_cod_original_sg_symbol_H-M P-1
_cod_database_code 1520617

loop_
_symmetry_equiv_pos_as_xyz
'x, y, z'
'-x, -y, -z'

loop_
_atom_site_label
_atom_site_type_symbol
_atom_site_fract_x
_atom_site_fract_y
_atom_site_fract_z
_atom_site_U_iso_or_equiv
_atom_site_adp_type
_atom_site_occupancy
_atom_site_symmetry_multiplicity
_atom_site_calc_flag
_atom_site_refinement_flags
Br1 Br -0.10192(3) 0.43376(2) 0.425098(12) 0.04628(10) Uani 1 1 d .
Br2 Br -0.07350(3) 0.37758(2) 0.904169(14) 0.05092(11) Uani 1 1 d .
O1 O 0.25993(15) 0.21353(11) 0.15241(8) 0.0290(4) Uani 1 1 d .
O2 O 0.39068(18) 0.27061(14) 0.44243(9) 0.0420(5) Uani 1 1 d .
O3 O 0.03414(14) 0.32496(11) 0.19424(7) 0.0262(4) Uani 1 1 d .
H3 H -0.0168 0.3243 0.1647 0.039 Uiso 1 1 calc R
O4 O 0.33649(14) 0.17962(10) 0.66132(7) 0.0240(3) Uani 1 1 d .
O5 O 0.45728(16) 0.25461(12) 0.94962(7) 0.0326(4) Uani 1 1 d .
O6 O 0.13196(15) 0.30375(12) 0.68764(7) 0.0284(4) Uani 1 1 d .
H6 H 0.0808 0.2938 0.6566 0.043 Uiso 1 1 calc R
N1 N 0.5399(2) 0.50280(14) 0.14597(10) 0.0338(5) Uani 1 1 d .
H1C H 0.5996 0.5479 0.1646 0.041 Uiso 1 1 calc R
N2 N -0.0214(2) -0.07970(15) 0.13405(12) 0.0407(6) Uani 1 1 d .
H2C H -0.0541 -0.1271 0.1503 0.049 Uiso 1 1 calc R
N3 N 0.31579(17) 0.24705(13) 0.33951(9) 0.0235(4) Uani 1 1 d .
N4 N 0.22769(17) 0.28680(13) 0.34503(9) 0.0244(4) Uani 1 1 d .
N5 N -0.22983(18) 0.30809(14) 0.14911(9) 0.0292(5) Uani 1 1 d .
N6 N -0.05424(18) 0.31190(15) 0.08041(9) 0.0324(5) Uani 1 1 d .
N7 N 0.6295(2) 0.45065(15) 0.63246(10) 0.0316(5) Uani 1 1 d .
H7C H 0.675(2) 0.4996(19) 0.6476(12) 0.024(7) Uiso 1 1 d .
N8 N 0.0600(2) -0.11206(14) 0.66488(10) 0.0319(5) Uani 1 1 d .
H8C H 0.035(3) -0.151(2) 0.6837(14) 0.036(8) Uiso 1 1 d .
N9 N 0.40337(16) 0.23814(12) 0.84520(8) 0.0204(4) Uani 1 1 d .
N10 N 0.31062(16) 0.27429(12) 0.84607(9) 0.0217(4) Uani 1 1 d .
N11 N -0.14601(19) 0.26031(14) 0.63515(10) 0.0329(5) Uani 1 1 d .
N12 N 0.0422(2) 0.26547(15) 0.57385(10) 0.0345(5) Uani 1 1 d .
N13 N 0.3150(4) -0.0242(3) 0.4676(3) 0.137(2) Uani 1 1 d .
N14 N 0.3374(3) -0.0120(2) -0.04913(15) 0.0732(9) Uani 1 1 d .
C1 C 0.3518(2) 0.28676(15) 0.18513(11) 0.0238(5) Uani 1 1 d .
C2 C 0.3980(2) 0.35573(16) 0.15097(11) 0.0268(5) Uani 1 1 d .
H2 H 0.3675 0.3498 0.1099 0.032 Uiso 1 1 calc R
C3 C 0.4903(2) 0.43400(15) 0.17852(11) 0.0257(5) Uani 1 1 d .
C4 C 0.5354(2) 0.44097(15) 0.24095(11) 0.0251(5) Uani 1 1 d .
C5 C 0.4870(2) 0.37060(15) 0.27263(11) 0.0240(5) Uani 1 1 d .
H5 H 0.5172 0.3756 0.3137 0.029 Uiso 1 1 calc R
C6 C 0.3940(2) 0.29152(15) 0.24578(11) 0.0222(5) Uani 1 1 d .
C7 C 0.3474(2) 0.21417(15) 0.28244(11) 0.0236(5) Uani 1 1 d .
C8 C 0.2440(2) 0.13948(15) 0.24356(11) 0.0243(5) Uani 1 1 d .
C9 C 0.1854(2) 0.06051(15) 0.26737(12) 0.0267(5) Uani 1 1 d .
H9 H 0.2076 0.0568 0.3082 0.032 Uiso 1 1 calc R
C10 C 0.0964(2) -0.01184(15) 0.23277(12) 0.0284(5) Uani 1 1 d .
C11 C 0.0631(2) -0.00752(16) 0.17035(13) 0.0302(6) Uani 1 1 d .
C12 C 0.1210(2) 0.07050(16) 0.14610(12) 0.0286(5) Uani 1 1 d .
H12 H 0.0999 0.0748 0.1053 0.034 Uiso 1 1 calc R
C13 C 0.2099(2) 0.14177(15) 0.18275(11) 0.0247(5) Uani 1 1 d .
C14 C 0.4498(2) 0.17995(16) 0.30987(12) 0.0275(5) Uani 1 1 d .
C15 C 0.5115(2) 0.13343(18) 0.27955(14) 0.0363(6) Uani 1 1 d .
H15 H 0.4907 0.1185 0.2380 0.044 Uiso 1 1 calc R
C16 C 0.6043(3) 0.1104(2) 0.31329(16) 0.0512(8) Uani 1 1 d .
H16 H 0.6469 0.0793 0.2941 0.061 Uiso 1 1 calc R
C17 C 0.6353(3) 0.1324(3) 0.37484(17) 0.0576(9) Uani 1 1 d .
H17 H 0.6990 0.1165 0.3963 0.069 Uiso 1 1 calc R
C18 C 0.5736(3) 0.1777(2) 0.40545(15) 0.0474(8) Uani 1 1 d .
H18 H 0.5947 0.1928 0.4470 0.057 Uiso 1 1 calc R
C19 C 0.4786(2) 0.19982(18) 0.37149(12) 0.0326(6) Uani 1 1 d .
C20 C 0.3944(2) 0.24379(17) 0.39164(12) 0.0306(6) Uani 1 1 d .
C21 C 0.1606(2) 0.29579(14) 0.29678(11) 0.0222(5) Uani 1 1 d .
H21 H 0.1743 0.2770 0.2596 0.027 Uiso 1 1 calc R
C22 C 0.0629(2) 0.33515(14) 0.29937(11) 0.0222(5) Uani 1 1 d .
C23 C 0.0338(2) 0.36114(15) 0.35347(11) 0.0255(5) Uani 1 1 d .
H23 H 0.0776 0.3545 0.3900 0.031 Uiso 1 1 calc R
C24 C -0.0606(2) 0.39679(16) 0.35211(11) 0.0285(5) Uani 1 1 d .
C25 C -0.1270(2) 0.40727(17) 0.29826(11) 0.0307(6) Uani 1 1 d .
H25 H -0.1914 0.4303 0.2986 0.037 Uiso 1 1 calc R
C26 C -0.0984(2) 0.38359(15) 0.24382(11) 0.0255(5) Uani 1 1 d .
C27 C -0.0026(2) 0.34708(14) 0.24401(10) 0.0219(5) Uani 1 1 d .
C28 C -0.1689(2) 0.39536(17) 0.18513(11) 0.0303(5) Uani 1 1 d .
H28A H -0.2289 0.4237 0.1928 0.036 Uiso 1 1 calc R
H28B H -0.1141 0.4344 0.1630 0.036 Uiso 1 1 calc R
C29 C -0.2626(2) 0.3150(2) 0.08539(12) 0.0371(6) Uani 1 1 d .
H29A H -0.3112 0.3553 0.0801 0.045 Uiso 1 1 calc R
H29B H -0.3117 0.2561 0.0650 0.045 Uiso 1 1 calc R
C30 C -0.1498(2) 0.3503(2) 0.05706(12) 0.0364(6) Uani 1 1 d .
H30A H -0.1724 0.3351 0.0137 0.044 Uiso 1 1 calc R
H30B H -0.1185 0.4154 0.0654 0.044 Uiso 1 1 calc R
C31 C 0.0630(2) 0.3600(2) 0.06475(13) 0.0432(7) Uani 1 1 d .
H31A H 0.1246 0.3367 0.0840 0.065 Uiso 1 1 calc R
H31B H 0.0843 0.4231 0.0781 0.065 Uiso 1 1 calc R
H31C H 0.0570 0.3518 0.0219 0.065 Uiso 1 1 calc R
C32 C -0.0883(3) 0.2157(2) 0.06108(13) 0.0437(7) Uani 1 1 d .
H32A H -0.1017 0.2060 0.0179 0.066 Uiso 1 1 calc R
H32B H -0.1615 0.1846 0.0748 0.066 Uiso 1 1 calc R
H32C H -0.0240 0.1931 0.0778 0.066 Uiso 1 1 calc R
C33 C 0.4977(3) 0.50397(18) 0.08205(12) 0.0375(6) Uani 1 1 d .
H33A H 0.4894 0.4460 0.0610 0.045 Uiso 1 1 calc R
H33B H 0.5592 0.5494 0.0670 0.045 Uiso 1 1 calc R
C34 C 0.3778(3) 0.5230(2) 0.06695(14) 0.0433(7) Uani 1 1 d .
H34A H 0.3172 0.4809 0.0839 0.065 Uiso 1 1 calc R
H34B H 0.3525 0.5168 0.0240 0.065 Uiso 1 1 calc R
H34C H 0.3875 0.5832 0.0833 0.065 Uiso 1 1 calc R
C35 C 0.6350(2) 0.52427(15) 0.27216(12) 0.0267(5) Uani 1 1 d .
H35A H 0.6550 0.5177 0.3141 0.040 Uiso 1 1 calc R
H35B H 0.6077 0.5759 0.2680 0.040 Uiso 1 1 calc R
H35C H 0.7058 0.5321 0.2543 0.040 Uiso 1 1 calc R
C36 C 0.0399(2) -0.09638(17) 0.26018(14) 0.0378(6) Uani 1 1 d .
H36A H 0.0768 -0.0898 0.3019 0.057 Uiso 1 1 calc R
H36B H 0.0528 -0.1469 0.2394 0.057 Uiso 1 1 calc R
H36C H -0.0458 -0.1063 0.2567 0.057 Uiso 1 1 calc R
C37 C -0.0597(3) -0.0799(2) 0.06712(16) 0.0547(9) Uani 1 1 d .
H37A H -0.1003 -0.0348 0.0601 0.066 Uiso 1 1 calc R
H37B H 0.0121 -0.0637 0.0488 0.066 Uiso 1 1 calc R
C38 C -0.1421(3) -0.1686(2) 0.03838(16) 0.0596(9) Uani 1 1 d .
H38A H -0.1012 -0.2130 0.0440 0.089 Uiso 1 1 calc R
H38B H -0.1654 -0.1657 -0.0039 0.089 Uiso 1 1 calc R
H38C H -0.2134 -0.1848 0.0563 0.089 Uiso 1 1 calc R
C39 C -0.3342(2) 0.2559(2) 0.17327(13) 0.0393(7) Uani 1 1 d .
H39A H -0.3967 0.2842 0.1675 0.059 Uiso 1 1 calc R
H39B H -0.3095 0.2535 0.2155 0.059 Uiso 1 1 calc R
H39C H -0.3649 0.1959 0.1527 0.059 Uiso 1 1 calc R
C40 C 0.43439(19) 0.25331(14) 0.68843(10) 0.0204(5) Uani 1 1 d .
C41 C 0.4812(2) 0.31437(15) 0.64933(11) 0.0235(5) Uani 1 1 d .
H41 H 0.4472 0.3034 0.6085 0.028 Uiso 1 1 calc R
C42 C 0.5789(2) 0.39189(15) 0.67117(11) 0.0232(5) Uani 1 1 d .
C43 C 0.6276(2) 0.40859(15) 0.73370(11) 0.0229(5) Uani 1 1 d .
C44 C 0.5794(2) 0.34508(15) 0.77021(10) 0.0213(5) Uani 1 1 d .
H44 H 0.6133 0.3551 0.8110 0.026 Uiso 1 1 calc R
C45 C 0.48207(19) 0.26622(14) 0.74907(10) 0.0201(5) Uani 1 1 d .
C46 C 0.43573(19) 0.19725(15) 0.79128(10) 0.0200(5) Uani 1 1 d .
C47 C 0.33035(19) 0.11843(14) 0.75757(10) 0.0193(4) Uani 1 1 d .
C48 C 0.2744(2) 0.04549(15) 0.78715(10) 0.0214(5) Uani 1 1 d .
H48 H 0.2997 0.0485 0.8285 0.026 Uiso 1 1 calc R
C49 C 0.1838(2) -0.03052(15) 0.75808(11) 0.0230(5) Uani 1 1 d .
C50 C 0.1456(2) -0.03496(15) 0.69497(11) 0.0230(5) Uani 1 1 d .
C51 C 0.1989(2) 0.03752(15) 0.66485(11) 0.0225(5) Uani 1 1 d .
H51 H 0.1732 0.0357 0.6236 0.027 Uiso 1 1 calc R
C52 C 0.29029(19) 0.11246(14) 0.69626(10) 0.0205(5) Uani 1 1 d .
C53 C 0.53681(19) 0.16458(15) 0.82231(10) 0.0215(5) Uani 1 1 d .
C54 C 0.6038(2) 0.11948(16) 0.79557(12) 0.0288(5) Uani 1 1 d .
H54 H 0.5911 0.1067 0.7540 0.035 Uiso 1 1 calc R
C55 C 0.6906(2) 0.09425(18) 0.83324(13) 0.0359(6) Uani 1 1 d .
H55 H 0.7371 0.0641 0.8165 0.043 Uiso 1 1 calc R
C56 C 0.7098(2) 0.11292(19) 0.89536(13) 0.0366(6) Uani 1 1 d .
H56 H 0.7691 0.0954 0.9194 0.044 Uiso 1 1 calc R
C57 C 0.6421(2) 0.15731(17) 0.92204(12) 0.0314(6) Uani 1 1 d .
H57 H 0.6543 0.1696 0.9637 0.038 Uiso 1 1 calc R
C58 C 0.5551(2) 0.18289(15) 0.88415(11) 0.0243(5) Uani 1 1 d .
C59 C 0.4691(2) 0.22888(15) 0.89976(10) 0.0233(5) Uani 1 1 d .
C60 C 0.24813(19) 0.28033(14) 0.79529(10) 0.0211(5) Uani 1 1 d .
H60 H 0.2695 0.2629 0.7598 0.025 Uiso 1 1 calc R
C61 C 0.14434(19) 0.31399(14) 0.79218(10) 0.0203(5) Uani 1 1 d .
C62 C 0.0991(2) 0.33262(15) 0.84313(11) 0.0249(5) Uani 1 1 d .
H62 H 0.1394 0.3292 0.8814 0.030 Uiso 1 1 calc R
C63 C -0.0060(2) 0.35602(17) 0.83606(11) 0.0298(5) Uani 1 1 d .
C64 C -0.0674(2) 0.36208(17) 0.77987(12) 0.0298(5) Uani 1 1 d .
H64 H -0.1390 0.3770 0.7765 0.036 Uiso 1 1 calc R
C65 C -0.0233(2) 0.34614(15) 0.72860(11) 0.0258(5) Uani 1 1 d .
C66 C 0.0834(2) 0.32114(14) 0.73443(10) 0.0216(5) Uani 1 1 d .
C67 C -0.0907(2) 0.35093(17) 0.66707(12) 0.0317(6) Uani 1 1 d .
H67A H -0.1534 0.3785 0.6709 0.038 Uiso 1 1 calc R
H67B H -0.0348 0.3879 0.6445 0.038 Uiso 1 1 calc R
C68 C -0.1726(3) 0.2598(2) 0.56988(13) 0.0438(7) Uani 1 1 d .
H68A H -0.2233 0.2977 0.5600 0.053 Uiso 1 1 calc R
H68B H -0.2180 0.1989 0.5517 0.053 Uiso 1 1 calc R
C69 C -0.0583(3) 0.29316(19) 0.54371(12) 0.0411(7) Uani 1 1 d .
H69A H -0.0765 0.2705 0.5014 0.049 Uiso 1 1 calc R
H69B H -0.0333 0.3585 0.5466 0.049 Uiso 1 1 calc R
C70 C 0.0118(3) 0.16670(18) 0.56929(12) 0.0388(6) Uani 1 1 d .
H70A H -0.0575 0.1420 0.5876 0.058 Uiso 1 1 calc R
H70B H 0.0799 0.1510 0.5896 0.058 Uiso 1 1 calc R
H70C H -0.0066 0.1427 0.5277 0.058 Uiso 1 1 calc R
C71 C 0.1534(3) 0.3059(2) 0.55078(14) 0.0538(8) Uani 1 1 d .
H71A H 0.1412 0.2848 0.5089 0.081 Uiso 1 1 calc R
H71B H 0.2191 0.2893 0.5728 0.081 Uiso 1 1 calc R
H71C H 0.1731 0.3704 0.5555 0.081 Uiso 1 1 calc R
C72 C 0.5904(2) 0.43459(19) 0.56751(13) 0.0394(7) Uani 1 1 d .
H72A H 0.5090 0.4390 0.5570 0.047 Uiso 1 1 calc R
H72B H 0.5875 0.3741 0.5536 0.047 Uiso 1 1 calc R
C73 C 0.6755(3) 0.5016(2) 0.53654(14) 0.0487(8) Uani 1 1 d .
H73A H 0.6795 0.5616 0.5507 0.073 Uiso 1 1 calc R
H73B H 0.6461 0.4906 0.4938 0.073 Uiso 1 1 calc R
H73C H 0.7553 0.4953 0.5453 0.073 Uiso 1 1 calc R
C74 C 0.7295(2) 0.49356(15) 0.75904(11) 0.0261(5) Uani 1 1 d .
H74A H 0.7517 0.4938 0.8017 0.039 Uiso 1 1 calc R
H74B H 0.7033 0.5449 0.7509 0.039 Uiso 1 1 calc R
H74C H 0.7985 0.4962 0.7406 0.039 Uiso 1 1 calc R
C75 C 0.1316(2) -0.10885(16) 0.79153(11) 0.0290(5) Uani 1 1 d .
H75A H 0.1642 -0.0931 0.8338 0.043 Uiso 1 1 calc R
H75B H 0.1526 -0.1601 0.7773 0.043 Uiso 1 1 calc R
H75C H 0.0446 -0.1234 0.7849 0.043 Uiso 1 1 calc R
C76 C 0.0130(2) -0.12555(17) 0.60092(11) 0.0312(6) Uani 1 1 d .
H76A H -0.0206 -0.1898 0.5882 0.037 Uiso 1 1 calc R
H76B H 0.0798 -0.1014 0.5801 0.037 Uiso 1 1 calc R
C77 C -0.0848(2) -0.08165(19) 0.58221(13) 0.0377(6) Uani 1 1 d .
H77A H -0.1566 -0.1118 0.5974 0.057 Uiso 1 1 calc R
H77B H -0.1041 -0.0862 0.5391 0.057 Uiso 1 1 calc R
H77C H -0.0555 -0.0193 0.5984 0.057 Uiso 1 1 calc R
C78 C -0.2538(2) 0.2106(2) 0.65783(15) 0.0468(7) Uani 1 1 d .
H78A H -0.2331 0.2108 0.7006 0.070 Uiso 1 1 calc R
H78B H -0.2832 0.1495 0.6390 0.070 Uiso 1 1 calc R
H78C H -0.3160 0.2386 0.6488 0.070 Uiso 1 1 calc R
C79 C 0.4317(4) 0.1158(2) 0.53943(17) 0.0649(10) Uani 1 1 d .
H79A H 0.5171 0.1231 0.5445 0.097 Uiso 1 1 calc R
H79B H 0.4068 0.1105 0.5778 0.097 Uiso 1 1 calc R
H79C H 0.4162 0.1671 0.5229 0.097 Uiso 1 1 calc R
C80 C 0.3652(3) 0.0367(2) 0.4998(2) 0.0671(11) Uani 1 1 d .
C81 C 0.4118(3) 0.1030(3) 0.04663(17) 0.0646(10) Uani 1 1 d .
H81A H 0.3487 0.0949 0.0700 0.097 Uiso 1 1 calc R
H81B H 0.4336 0.1632 0.0354 0.097 Uiso 1 1 calc R
H81C H 0.4818 0.0935 0.0701 0.097 Uiso 1 1 calc R
C82 C 0.3687(3) 0.0390(3) -0.00702(17) 0.0543(9) Uani 1 1 d .

loop_
_atom_site_aniso_label
_atom_site_aniso_U_11
_atom_site_aniso_U_22
_atom_site_aniso_U_33
_atom_site_aniso_U_23
_atom_site_aniso_U_13
_atom_site_aniso_U_12
Br1 0.0776(2) 0.05307(19) 0.02691(15) 0.00725(12) 0.01690(14) 0.04399(17)
Br2 0.0575(2) 0.0796(2) 0.03907(18) 0.01717(15) 0.02620(15) 0.04520(18)
O1 0.0289(9) 0.0207(8) 0.0308(9) 0.0058(7) 0.0021(7) -0.0008(7)
O2 0.0429(11) 0.0557(13) 0.0301(11) 0.0024(9) 0.0007(8) 0.0229(10)
O3 0.0247(8) 0.0327(9) 0.0216(8) 0.0022(7) 0.0036(7) 0.0101(7)
O4 0.0246(8) 0.0200(8) 0.0236(8) 0.0051(6) 0.0034(7) 0.0016(7)
O5 0.0365(10) 0.0432(11) 0.0210(9) 0.0036(8) 0.0049(7) 0.0169(8)
O6 0.0259(9) 0.0360(10) 0.0224(9) -0.0001(7) 0.0016(7) 0.0106(8)
N1 0.0354(12) 0.0237(11) 0.0344(12) 0.0089(9) 0.0080(10) -0.0041(9)
N2 0.0334(12) 0.0208(11) 0.0593(16) 0.0045(10) -0.0028(11) 0.0017(9)
N3 0.0214(10) 0.0226(10) 0.0275(11) 0.0062(8) 0.0052(8) 0.0076(8)
N4 0.0218(10) 0.0221(10) 0.0297(11) 0.0046(8) 0.0043(8) 0.0076(8)
N5 0.0242(10) 0.0379(12) 0.0250(11) 0.0042(9) 0.0054(8) 0.0084(9)
N6 0.0252(11) 0.0447(13) 0.0267(11) 0.0044(10) 0.0067(9) 0.0091(10)
N7 0.0302(12) 0.0264(12) 0.0322(12) 0.0103(10) 0.0059(9) -0.0013(10)
N8 0.0362(12) 0.0190(11) 0.0311(12) 0.0044(9) 0.0017(10) -0.0028(9)
N9 0.0199(9) 0.0220(10) 0.0200(10) 0.0024(8) 0.0050(8) 0.0068(8)
N10 0.0192(9) 0.0214(10) 0.0251(10) 0.0034(8) 0.0062(8) 0.0062(8)
N11 0.0288(11) 0.0329(12) 0.0356(12) 0.0026(10) -0.0009(9) 0.0115(9)
N12 0.0399(12) 0.0374(12) 0.0260(11) 0.0056(9) 0.0049(9) 0.0120(10)
N13 0.092(3) 0.071(3) 0.214(6) -0.050(3) -0.038(3) 0.020(2)
N14 0.065(2) 0.075(2) 0.060(2) 0.0127(18) -0.0086(17) 0.0023(17)
C1 0.0189(11) 0.0194(11) 0.0322(13) 0.0018(9) 0.0048(10) 0.0048(9)
C2 0.0290(13) 0.0244(12) 0.0275(13) 0.0056(10) 0.0068(10) 0.0078(10)
C3 0.0230(12) 0.0220(12) 0.0341(13) 0.0066(10) 0.0105(10) 0.0068(10)
C4 0.0201(11) 0.0215(12) 0.0358(14) 0.0042(10) 0.0079(10) 0.0080(9)
C5 0.0206(11) 0.0238(12) 0.0288(13) 0.0040(10) 0.0047(9) 0.0086(9)
C6 0.0191(11) 0.0179(11) 0.0305(13) 0.0049(9) 0.0084(9) 0.0048(9)
C7 0.0208(11) 0.0199(11) 0.0309(13) 0.0049(10) 0.0062(10) 0.0063(9)
C8 0.0215(11) 0.0191(11) 0.0344(14) 0.0037(10) 0.0093(10) 0.0074(9)
C9 0.0261(12) 0.0219(12) 0.0370(14) 0.0059(10) 0.0137(10) 0.0101(10)
C10 0.0238(12) 0.0188(12) 0.0475(16) 0.0054(11) 0.0164(11) 0.0087(10)
C11 0.0220(12) 0.0190(12) 0.0494(16) 0.0017(11) 0.0047(11) 0.0077(10)
C12 0.0249(12) 0.0234(12) 0.0370(14) 0.0023(10) 0.0015(10) 0.0092(10)
C13 0.0203(11) 0.0180(11) 0.0369(14) 0.0057(10) 0.0077(10) 0.0060(9)
C14 0.0204(11) 0.0232(12) 0.0400(15) 0.0118(10) 0.0090(10) 0.0051(10)
C15 0.0354(14) 0.0358(15) 0.0461(16) 0.0142(12) 0.0178(12) 0.0164(12)
C16 0.0444(17) 0.062(2) 0.067(2) 0.0251(17) 0.0263(16) 0.0350(16)
C17 0.0436(18) 0.082(3) 0.065(2) 0.0313(19) 0.0112(16) 0.0416(18)
C18 0.0361(16) 0.067(2) 0.0463(18) 0.0194(16) 0.0053(13) 0.0257(15)
C19 0.0240(12) 0.0344(14) 0.0413(15) 0.0119(12) 0.0067(11) 0.0103(11)
C20 0.0268(13) 0.0319(14) 0.0321(14) 0.0088(11) 0.0015(11) 0.0091(11)
C21 0.0220(11) 0.0176(11) 0.0262(12) 0.0035(9) 0.0060(9) 0.0041(9)
C22 0.0216(11) 0.0139(11) 0.0286(12) 0.0032(9) 0.0035(9) 0.0025(9)
C23 0.0337(13) 0.0167(11) 0.0256(12) 0.0037(9) 0.0028(10) 0.0083(10)
C24 0.0409(14) 0.0239(12) 0.0254(13) 0.0017(10) 0.0092(11) 0.0155(11)
C25 0.0366(14) 0.0313(14) 0.0318(14) 0.0049(11) 0.0087(11) 0.0205(11)
C26 0.0280(12) 0.0205(12) 0.0288(13) 0.0041(10) 0.0051(10) 0.0086(10)
C27 0.0218(11) 0.0166(11) 0.0260(12) 0.0027(9) 0.0055(9) 0.0034(9)
C28 0.0340(14) 0.0345(14) 0.0276(13) 0.0069(11) 0.0061(11) 0.0178(11)
C29 0.0252(13) 0.0565(18) 0.0286(14) 0.0063(12) 0.0022(11) 0.0126(12)
C30 0.0327(14) 0.0536(17) 0.0241(13) 0.0088(12) 0.0065(11) 0.0140(13)
C31 0.0310(14) 0.064(2) 0.0345(15) 0.0123(14) 0.0123(12) 0.0108(14)
C32 0.0416(16) 0.0519(18) 0.0353(16) -0.0010(13) 0.0047(13) 0.0135(14)
C33 0.0445(16) 0.0303(14) 0.0353(15) 0.0105(11) 0.0161(12) 0.0027(12)
C34 0.0513(18) 0.0370(16) 0.0409(17) 0.0103(13) 0.0093(14) 0.0112(14)
C35 0.0226(12) 0.0203(12) 0.0368(14) 0.0032(10) 0.0059(10) 0.0060(10)
C36 0.0330(14) 0.0216(13) 0.0604(19) 0.0109(12) 0.0185(13) 0.0048(11)
C37 0.0393(16) 0.0363(17) 0.071(2) 0.0197(16) -0.0188(15) -0.0011(13)
C38 0.061(2) 0.058(2) 0.050(2) 0.0042(16) 0.0118(17) 0.0041(17)
C39 0.0257(13) 0.0547(18) 0.0370(15) 0.0083(13) 0.0083(11) 0.0098(12)
C40 0.0179(11) 0.0180(11) 0.0255(12) 0.0020(9) 0.0052(9) 0.0056(9)
C41 0.0247(12) 0.0246(12) 0.0227(12) 0.0049(9) 0.0051(9) 0.0091(10)
C42 0.0211(11) 0.0212(12) 0.0309(13) 0.0089(10) 0.0089(10) 0.0090(9)
C43 0.0177(11) 0.0192(11) 0.0334(13) 0.0036(9) 0.0071(9) 0.0068(9)
C44 0.0209(11) 0.0210(11) 0.0231(12) 0.0036(9) 0.0043(9) 0.0080(9)
C45 0.0190(11) 0.0189(11) 0.0242(12) 0.0047(9) 0.0067(9) 0.0069(9)
C46 0.0197(11) 0.0202(11) 0.0206(11) 0.0034(9) 0.0052(9) 0.0062(9)
C47 0.0176(10) 0.0173(11) 0.0238(12) 0.0030(9) 0.0051(9) 0.0057(9)
C48 0.0214(11) 0.0217(11) 0.0227(12) 0.0040(9) 0.0053(9) 0.0082(9)
C49 0.0218(11) 0.0190(11) 0.0297(13) 0.0059(9) 0.0073(10) 0.0070(9)
C50 0.0207(11) 0.0186(11) 0.0293(13) 0.0002(9) 0.0042(9) 0.0063(9)
C51 0.0221(11) 0.0210(12) 0.0238(12) 0.0019(9) 0.0035(9) 0.0066(9)
C52 0.0194(11) 0.0199(11) 0.0248(12) 0.0061(9) 0.0074(9) 0.0079(9)
C53 0.0178(11) 0.0178(11) 0.0268(12) 0.0066(9) 0.0032(9) 0.0023(9)
C54 0.0280(13) 0.0296(13) 0.0323(14) 0.0055(10) 0.0082(10) 0.0124(11)
C55 0.0298(14) 0.0385(15) 0.0465(17) 0.0086(13) 0.0102(12) 0.0188(12)
C56 0.0283(13) 0.0425(16) 0.0414(16) 0.0112(12) -0.0002(11) 0.0171(12)
C57 0.0270(13) 0.0366(14) 0.0300(13) 0.0091(11) -0.0016(10) 0.0117(11)
C58 0.0195(11) 0.0236(12) 0.0276(13) 0.0066(10) 0.0023(9) 0.0041(9)
C59 0.0210(11) 0.0224(12) 0.0235(12) 0.0051(9) 0.0030(9) 0.0025(9)
C60 0.0197(11) 0.0169(11) 0.0254(12) 0.0025(9) 0.0058(9) 0.0030(9)
C61 0.0191(11) 0.0144(10) 0.0261(12) 0.0039(9) 0.0049(9) 0.0029(9)
C62 0.0286(12) 0.0241(12) 0.0253(12) 0.0071(10) 0.0072(10) 0.0112(10)
C63 0.0342(13) 0.0336(14) 0.0302(13) 0.0094(11) 0.0166(11) 0.0169(11)
C64 0.0279(13) 0.0297(13) 0.0383(15) 0.0081(11) 0.0087(11) 0.0164(11)
C65 0.0257(12) 0.0199(12) 0.0322(13) 0.0049(10) 0.0033(10) 0.0087(10)
C66 0.0215(11) 0.0154(11) 0.0267(12) 0.0030(9) 0.0055(9) 0.0030(9)
C67 0.0338(14) 0.0286(13) 0.0355(14) 0.0033(11) 0.0011(11) 0.0167(11)
C68 0.0480(17) 0.0437(17) 0.0384(16) -0.0026(13) -0.0117(13) 0.0238(14)
C69 0.0612(19) 0.0341(15) 0.0261(14) 0.0052(11) -0.0038(13) 0.0182(14)
C70 0.0517(17) 0.0369(15) 0.0298(14) 0.0016(11) 0.0035(12) 0.0197(13)
C71 0.059(2) 0.059(2) 0.0356(17) 0.0052(15) 0.0140(15) 0.0040(16)
C72 0.0333(14) 0.0400(16) 0.0372(15) 0.0142(12) 0.0013(12) 0.0008(12)
C73 0.0512(18) 0.0511(19) 0.0395(17) 0.0166(14) 0.0104(14) 0.0067(15)
C74 0.0239(12) 0.0193(12) 0.0358(14) 0.0057(10) 0.0073(10) 0.0063(10)
C75 0.0305(13) 0.0236(12) 0.0313(13) 0.0080(10) 0.0059(10) 0.0053(10)
C76 0.0329(13) 0.0233(13) 0.0320(14) -0.0012(10) 0.0029(11) 0.0032(11)
C77 0.0331(14) 0.0421(16) 0.0361(15) 0.0031(12) 0.0050(12) 0.0102(12)
C78 0.0292(15) 0.0464(18) 0.060(2) -0.0013(15) 0.0027(14) 0.0089(13)
C79 0.078(3) 0.060(2) 0.054(2) -0.0078(17) 0.0204(19) 0.0166(19)
C80 0.047(2) 0.043(2) 0.104(3) -0.005(2) 0.001(2) 0.0125(17)
C81 0.064(2) 0.062(2) 0.056(2) 0.0159(18) 0.0022(18) 0.0072(18)
C82 0.0375(17) 0.061(2) 0.053(2) 0.0228(18) -0.0035(15) 0.0025(16)

loop_
_atom_type_symbol
_atom_type_description
_atom_type_scat_dispersion_real
_atom_type_scat_dispersion_imag
_atom_type_scat_source
C C 0.0033 0.0016 'International Tables Vol C Tables 4.2.6.8 and 6.1.1.4'
H H 0.0000 0.0000 'International Tables Vol C Tables 4.2.6.8 and 6.1.1.4'
N N 0.0061 0.0033 'International Tables Vol C Tables 4.2.6.8 and 6.1.1.4'
O O 0.0106 0.0060 'International Tables Vol C Tables 4.2.6.8 and 6.1.1.4'
Br Br -0.2901 2.4595 'International Tables Vol C Tables 4.2.6.8 and 6.1.1.4'

loop_
_geom_angle_atom_site_label_1
_geom_angle_atom_site_label_2
_geom_angle_atom_site_label_3
_geom_angle
C13 O1 C1 117.75(18)
C27 O3 H3 109.5
C52 O4 C40 118.18(17)
C66 O6 H6 109.5
C3 N1 C33 124.1(2)
C3 N1 H1C 117.9
C33 N1 H1C 117.9
C11 N2 C37 123.3(2)
C11 N2 H2C 118.3
C37 N2 H2C 118.3
N4 N3 C20 117.7(2)
N4 N3 C7 127.74(18)
C20 N3 C7 114.20(19)
C21 N4 N3 118.0(2)
C29 N5 C39 111.7(2)
C29 N5 C28 113.5(2)
C39 N5 C28 111.2(2)
C32 N6 C30 112.1(2)
C32 N6 C31 110.6(2)
C30 N6 C31 112.1(2)
C42 N7 C72 123.3(2)
C42 N7 H7C 116.7(19)
C72 N7 H7C 119.2(19)
C50 N8 C76 124.7(2)
C50 N8 H8C 117(2)
C76 N8 H8C 118(2)
N10 N9 C59 118.29(18)
N10 N9 C46 127.34(17)
C59 N9 C46 114.04(18)
C60 N10 N9 117.80(19)
C67 N11 C68 113.1(2)
C67 N11 C78 111.4(2)
C68 N11 C78 111.4(2)
C69 N12 C71 111.2(2)
C69 N12 C70 111.8(2)
C71 N12 C70 110.9(2)
C6 C1 O1 123.4(2)
C6 C1 C2 122.6(2)
O1 C1 C2 114.0(2)
C1 C2 C3 119.9(2)
C1 C2 H2 120.0
C3 C2 H2 120.0
N1 C3 C2 121.5(2)
N1 C3 C4 119.6(2)
C2 C3 C4 118.8(2)
C5 C4 C3 118.9(2)
C5 C4 C35 120.7(2)
C3 C4 C35 120.3(2)
C4 C5 C6 123.0(2)
C4 C5 H5 118.5
C6 C5 H5 118.5
C1 C6 C5 116.7(2)
C1 C6 C7 122.4(2)
C5 C6 C7 120.8(2)
N3 C7 C8 113.78(18)
N3 C7 C14 98.94(18)
C8 C7 C14 111.54(19)
N3 C7 C6 111.27(18)
C8 C7 C6 110.08(19)
C14 C7 C6 110.81(18)
C13 C8 C9 116.7(2)
C13 C8 C7 122.2(2)
C9 C8 C7 120.8(2)
C10 C9 C8 122.9(2)
C10 C9 H9 118.5
C8 C9 H9 118.5
C9 C10 C11 119.1(2)
C9 C10 C36 120.7(2)
C11 C10 C36 120.1(2)
N2 C11 C12 120.7(2)
N2 C11 C10 120.7(2)
C12 C11 C10 118.5(2)
C13 C12 C11 120.3(2)
C13 C12 H12 119.8
C11 C12 H12 119.8
C8 C13 O1 123.9(2)
C8 C13 C12 122.4(2)
O1 C13 C12 113.8(2)
C19 C14 C15 121.0(2)
C19 C14 C7 111.8(2)
C15 C14 C7 127.1(2)
C16 C15 C14 117.6(3)
C16 C15 H15 121.2
C14 C15 H15 121.2
C17 C16 C15 121.4(3)
C17 C16 H16 119.3
C15 C16 H16 119.3
C16 C17 C18 121.4(3)
C16 C17 H17 119.3
C18 C17 H17 119.3
C17 C18 C19 117.3(3)
C17 C18 H18 121.4
C19 C18 H18 121.4
C14 C19 C18 121.3(3)
C14 C19 C20 109.4(2)
C18 C19 C20 129.3(3)
O2 C20 N3 126.0(2)
O2 C20 C19 128.7(2)
N3 C20 C19 105.2(2)
N4 C21 C22 120.9(2)
N4 C21 H21 119.5
C22 C21 H21 119.5
C23 C22 C27 120.0(2)
C23 C22 C21 122.7(2)
C27 C22 C21 117.3(2)
C24 C23 C22 119.2(2)
C24 C23 H23 120.4
C22 C23 H23 120.4
C23 C24 C25 121.4(2)
C23 C24 Br1 120.28(19)
C25 C24 Br1 118.29(18)
C24 C25 C26 120.5(2)
C24 C25 H25 119.7
C26 C25 H25 119.7
C25 C26 C27 119.1(2)
C25 C26 C28 121.1(2)
C27 C26 C28 119.8(2)
O3 C27 C26 123.5(2)
O3 C27 C22 116.7(2)
C26 C27 C22 119.7(2)
N5 C28 C26 110.4(2)
N5 C28 H28A 109.6
C26 C28 H28A 109.6
N5 C28 H28B 109.6
C26 C28 H28B 109.6
H28A C28 H28B 108.1
N5 C29 C30 111.5(2)
N5 C29 H29A 109.3
C30 C29 H29A 109.3
N5 C29 H29B 109.3
C30 C29 H29B 109.3
H29A C29 H29B 108.0
N6 C30 C29 111.7(2)
N6 C30 H30A 109.3
C29 C30 H30A 109.3
N6 C30 H30B 109.3
C29 C30 H30B 109.3
H30A C30 H30B 107.9
N6 C31 H31A 109.5
N6 C31 H31B 109.5
H31A C31 H31B 109.5
N6 C31 H31C 109.5
H31A C31 H31C 109.5
H31B C31 H31C 109.5
N6 C32 H32A 109.5
N6 C32 H32B 109.5
H32A C32 H32B 109.5
N6 C32 H32C 109.5
H32A C32 H32C 109.5
H32B C32 H32C 109.5
N1 C33 C34 114.7(2)
N1 C33 H33A 108.6
C34 C33 H33A 108.6
N1 C33 H33B 108.6
C34 C33 H33B 108.6
H33A C33 H33B 107.6
C33 C34 H34A 109.5
C33 C34 H34B 109.5
H34A C34 H34B 109.5
C33 C34 H34C 109.5
H34A C34 H34C 109.5
H34B C34 H34C 109.5
C4 C35 H35A 109.5
C4 C35 H35B 109.5
H35A C35 H35B 109.5
C4 C35 H35C 109.5
H35A C35 H35C 109.5
H35B C35 H35C 109.5
C10 C36 H36A 109.5
C10 C36 H36B 109.5
H36A C36 H36B 109.5
C10 C36 H36C 109.5
H36A C36 H36C 109.5
H36B C36 H36C 109.5
C38 C37 N2 112.0(3)
C38 C37 H37A 109.2
N2 C37 H37A 109.2
C38 C37 H37B 109.2
N2 C37 H37B 109.2
H37A C37 H37B 107.9
C37 C38 H38A 109.5
C37 C38 H38B 109.5
H38A C38 H38B 109.5
C37 C38 H38C 109.5
H38A C38 H38C 109.5
H38B C38 H38C 109.5
N5 C39 H39A 109.5
N5 C39 H39B 109.5
H39A C39 H39B 109.5
N5 C39 H39C 109.5
H39A C39 H39C 109.5
H39B C39 H39C 109.5
C45 C40 O4 123.31(19)
C45 C40 C41 122.1(2)
O4 C40 C41 114.6(2)
C40 C41 C42 120.2(2)
C40 C41 H41 119.9
C42 C41 H41 119.9
N7 C42 C41 120.6(2)
N7 C42 C43 120.2(2)
C41 C42 C43 119.1(2)
C44 C43 C42 118.3(2)
C44 C43 C74 121.3(2)
C42 C43 C74 120.4(2)
C43 C44 C45 123.5(2)
C43 C44 H44 118.3
C45 C44 H44 118.3
C40 C45 C44 116.8(2)
C40 C45 C46 122.21(19)
C44 C45 C46 121.0(2)
N9 C46 C53 99.75(17)
N9 C46 C47 111.77(17)
C53 C46 C47 110.56(17)
N9 C46 C45 112.46(17)
C53 C46 C45 111.18(17)
C47 C46 C45 110.69(18)
C52 C47 C48 117.1(2)
C52 C47 C46 121.99(19)
C48 C47 C46 120.8(2)
C49 C48 C47 123.4(2)
C49 C48 H48 118.3
C47 C48 H48 118.3
C48 C49 C50 118.2(2)
C48 C49 C75 121.1(2)
C50 C49 C75 120.6(2)
N8 C50 C51 121.7(2)
N8 C50 C49 118.9(2)
C51 C50 C49 119.3(2)
C52 C51 C50 120.2(2)
C52 C51 H51 119.9
C50 C51 H51 119.9
C47 C52 O4 123.37(19)
C47 C52 C51 121.9(2)
O4 C52 C51 114.8(2)
C58 C53 C54 121.3(2)
C58 C53 C46 111.3(2)
C54 C53 C46 127.4(2)
C53 C54 C55 117.4(2)
C53 C54 H54 121.3
C55 C54 H54 121.3
C54 C55 C56 121.6(2)
C54 C55 H55 119.2
C56 C55 H55 119.2
C57 C56 C55 120.9(2)
C57 C56 H56 119.5
C55 C56 H56 119.5
C56 C57 C58 117.4(2)
C56 C57 H57 121.3
C58 C57 H57 121.3
C53 C58 C57 121.4(2)
C53 C58 C59 109.4(2)
C57 C58 C59 129.3(2)
O5 C59 N9 126.2(2)
O5 C59 C58 128.3(2)
N9 C59 C58 105.49(19)
N10 C60 C61 121.4(2)
N10 C60 H60 119.3
C61 C60 H60 119.3
C62 C61 C66 119.8(2)
C62 C61 C60 122.5(2)
C66 C61 C60 117.5(2)
C63 C62 C61 119.2(2)
C63 C62 H62 120.4
C61 C62 H62 120.4
C62 C63 C64 121.7(2)
C62 C63 Br2 120.32(19)
C64 C63 Br2 117.98(18)
C63 C64 C65 120.6(2)
C63 C64 H64 119.7
C65 C64 H64 119.7
C64 C65 C66 119.0(2)
C64 C65 C67 121.0(2)
C66 C65 C67 119.9(2)
O6 C66 C65 123.2(2)
O6 C66 C61 117.0(2)
C65 C66 C61 119.8(2)
N11 C67 C65 109.8(2)
N11 C67 H67A 109.7
C65 C67 H67A 109.7
N11 C67 H67B 109.7
C65 C67 H67B 109.7
H67A C67 H67B 108.2
N11 C68 C69 112.3(2)
N11 C68 H68A 109.1
C69 C68 H68A 109.1
N11 C68 H68B 109.1
C69 C68 H68B 109.1
H68A C68 H68B 107.9
N12 C69 C68 113.2(2)
N12 C69 H69A 108.9
C68 C69 H69A 108.9
N12 C69 H69B 108.9
C68 C69 H69B 108.9
H69A C69 H69B 107.8
N12 C70 H70A 109.5
N12 C70 H70B 109.5
H70A C70 H70B 109.5
N12 C70 H70C 109.5
H70A C70 H70C 109.5
H70B C70 H70C 109.5
N12 C71 H71A 109.5
N12 C71 H71B 109.5
H71A C71 H71B 109.5
N12 C71 H71C 109.5
H71A C71 H71C 109.5
H71B C71 H71C 109.5
N7 C72 C73 111.3(2)
N7 C72 H72A 109.4
C73 C72 H72A 109.4
N7 C72 H72B 109.4
C73 C72 H72B 109.4
H72A C72 H72B 108.0
C72 C73 H73A 109.5
C72 C73 H73B 109.5
H73A C73 H73B 109.5
C72 C73 H73C 109.5
H73A C73 H73C 109.5
H73B C73 H73C 109.5
C43 C74 H74A 109.5
C43 C74 H74B 109.5
H74A C74 H74B 109.5
C43 C74 H74C 109.5
H74A C74 H74C 109.5
H74B C74 H74C 109.5
C49 C75 H75A 109.5
C49 C75 H75B 109.5
H75A C75 H75B 109.5
C49 C75 H75C 109.5
H75A C75 H75C 109.5
H75B C75 H75C 109.5
N8 C76 C77 113.9(2)
N8 C76 H76A 108.8
C77 C76 H76A 108.8
N8 C76 H76B 108.8
C77 C76 H76B 108.8
H76A C76 H76B 107.7
C76 C77 H77A 109.5
C76 C77 H77B 109.5
H77A C77 H77B 109.5
C76 C77 H77C 109.5
H77A C77 H77C 109.5
H77B C77 H77C 109.5
N11 C78 H78A 109.5
N11 C78 H78B 109.5
H78A C78 H78B 109.5
N11 C78 H78C 109.5
H78A C78 H78C 109.5
H78B C78 H78C 109.5
C80 C79 H79A 109.5
C80 C79 H79B 109.5
H79A C79 H79B 109.5
C80 C79 H79C 109.5
H79A C79 H79C 109.5
H79B C79 H79C 109.5
N13 C80 C79 178.1(6)
C82 C81 H81A 109.5
C82 C81 H81B 109.5
H81A C81 H81B 109.5
C82 C81 H81C 109.5
H81A C81 H81C 109.5
H81B C81 H81C 109.5
N14 C82 C81 178.3(4)

loop_
_geom_bond_atom_site_label_1
_geom_bond_atom_site_label_2
_geom_bond_distance
Br1 C24 1.902(2)
Br2 C63 1.901(2)
O1 C13 1.379(3)
O1 C1 1.388(3)
O2 C20 1.214(3)
O3 C27 1.333(3)
O3 H3 0.8200
O4 C52 1.384(3)
O4 C40 1.386(3)
O5 C59 1.220(3)
O6 C66 1.333(3)
O6 H6 0.8200
N1 C3 1.377(3)
N1 C33 1.456(3)
N1 H1C 0.8600
N2 C11 1.375(3)
N2 C37 1.510(4)
N2 H2C 0.8600
N3 N4 1.375(3)
N3 C20 1.390(3)
N3 C7 1.505(3)
N4 C21 1.281(3)
N5 C29 1.451(3)
N5 C39 1.459(3)
N5 C28 1.463(3)
N6 C32 1.458(4)
N6 C30 1.465(3)
N6 C31 1.466(3)
N7 C42 1.379(3)
N7 C72 1.452(3)
N7 H7C 0.81(3)
N8 C50 1.373(3)
N8 C76 1.444(3)
N8 H8C 0.77(3)
N9 N10 1.371(3)
N9 C59 1.387(3)
N9 C46 1.500(3)
N10 C60 1.285(3)
N11 C67 1.460(3)
N11 C68 1.460(4)
N11 C78 1.460(4)
N12 C69 1.458(3)
N12 C71 1.461(4)
N12 C70 1.472(3)
N13 C80 1.109(5)
N14 C82 1.142(5)
C1 C6 1.373(3)
C1 C2 1.392(3)
C2 C3 1.400(3)
C2 H2 0.9300
C3 C4 1.413(3)
C4 C5 1.377(3)
C4 C35 1.509(3)
C5 C6 1.407(3)
C5 H5 0.9300
C6 C7 1.523(3)
C7 C8 1.516(3)
C7 C14 1.517(3)
C8 C13 1.377(3)
C8 C9 1.406(3)
C9 C10 1.382(3)
C9 H9 0.9300
C10 C11 1.416(4)
C10 C36 1.508(3)
C11 C12 1.398(3)
C12 C13 1.391(3)
C12 H12 0.9300
C14 C19 1.376(4)
C14 C15 1.394(4)
C15 C16 1.378(4)
C15 H15 0.9300
C16 C17 1.379(5)
C16 H16 0.9300
C17 C18 1.387(5)
C17 H17 0.9300
C18 C19 1.392(4)
C18 H18 0.9300
C19 C20 1.475(4)
C21 C22 1.462(3)
C21 H21 0.9300
C22 C23 1.395(3)
C22 C27 1.415(3)
C23 C24 1.379(3)
C23 H23 0.9300
C24 C25 1.384(4)
C25 C26 1.388(3)
C25 H25 0.9300
C26 C27 1.405(3)
C26 C28 1.500(3)
C28 H28A 0.9700
C28 H28B 0.9700
C29 C30 1.531(4)
C29 H29A 0.9700
C29 H29B 0.9700
C30 H30A 0.9700
C30 H30B 0.9700
C31 H31A 0.9600
C31 H31B 0.9600
C31 H31C 0.9600
C32 H32A 0.9600
C32 H32B 0.9600
C32 H32C 0.9600
C33 C34 1.514(4)
C33 H33A 0.9700
C33 H33B 0.9700
C34 H34A 0.9600
C34 H34B 0.9600
C34 H34C 0.9600
C35 H35A 0.9600
C35 H35B 0.9600
C35 H35C 0.9600
C36 H36A 0.9600
C36 H36B 0.9600
C36 H36C 0.9600
C37 C38 1.473(4)
C37 H37A 0.9700
C37 H37B 0.9700
C38 H38A 0.9600
C38 H38B 0.9600
C38 H38C 0.9600
C39 H39A 0.9600
C39 H39B 0.9600
C39 H39C 0.9600
C40 C45 1.376(3)
C40 C41 1.392(3)
C41 C42 1.393(3)
C41 H41 0.9300
C42 C43 1.417(3)
C43 C44 1.378(3)
C43 C74 1.504(3)
C44 C45 1.402(3)
C44 H44 0.9300
C45 C46 1.519(3)
C46 C53 1.516(3)
C46 C47 1.518(3)
C47 C52 1.381(3)
C47 C48 1.401(3)
C48 C49 1.379(3)
C48 H48 0.9300
C49 C50 1.419(3)
C49 C75 1.503(3)
C50 C51 1.394(3)
C51 C52 1.390(3)
C51 H51 0.9300
C53 C58 1.382(3)
C53 C54 1.386(3)
C54 C55 1.386(4)
C54 H54 0.9300
C55 C56 1.388(4)
C55 H55 0.9300
C56 C57 1.384(4)
C56 H56 0.9300
C57 C58 1.394(3)
C57 H57 0.9300
C58 C59 1.477(3)
C60 C61 1.458(3)
C60 H60 0.9300
C61 C62 1.397(3)
C61 C66 1.413(3)
C62 C63 1.376(3)
C62 H62 0.9300
C63 C64 1.381(4)
C64 C65 1.384(4)
C64 H64 0.9300
C65 C66 1.408(3)
C65 C67 1.505(3)
C67 H67A 0.9700
C67 H67B 0.9700
C68 C69 1.514(4)
C68 H68A 0.9700
C68 H68B 0.9700
C69 H69A 0.9700
C69 H69B 0.9700
C70 H70A 0.9600
C70 H70B 0.9600
C70 H70C 0.9600
C71 H71A 0.9600
C71 H71B 0.9600
C71 H71C 0.9600
C72 C73 1.507(4)
C72 H72A 0.9700
C72 H72B 0.9700
C73 H73A 0.9600
C73 H73B 0.9600
C73 H73C 0.9600
C74 H74A 0.9600
C74 H74B 0.9600
C74 H74C 0.9600
C75 H75A 0.9600
C75 H75B 0.9600
C75 H75C 0.9600
C76 C77 1.523(4)
C76 H76A 0.9700
C76 H76B 0.9700
C77 H77A 0.9600
C77 H77B 0.9600
C77 H77C 0.9600
C78 H78A 0.9600
C78 H78B 0.9600
C78 H78C 0.9600
C79 C80 1.419(5)
C79 H79A 0.9600
C79 H79B 0.9600
C79 H79C 0.9600
C81 C82 1.447(5)
C81 H81A 0.9600
C81 H81B 0.9600
C81 H81C 0.9600
